data_4089270
loop_
_publ_author_name
'Vivancos, \'Angela'
'Albrecht, Martin'

_publ_section_title
;
 Influence of the Linker Length and Coordination Mode of
 (Di)Triazolylidene Ligands on the Structure and Catalytic Transfer
 Hydrogenation Activity of Iridium(III) Centers
;
_journal_issue 8
_journal_name_full Organometallics
_journal_page_first 1580
_journal_paper_doi 10.1021/acs.organomet.7b00140
_journal_volume 36
_journal_year 2017
_chemical_formula_moiety 'C23 H38 Cl2 Ir N6, C F3 O3 S, C H2 Cl2'
_chemical_formula_sum 'C25 H40 Cl4 F3 Ir N6 O3 S'
_chemical_formula_weight 895.69
_space_group_IT_number 14
_space_group_name_Hall '-P 2ybc'
_space_group_name_H-M_alt 'P 1 21/c 1'
_symmetry_cell_setting monoclinic
_symmetry_Int_Tables_number 14
_symmetry_space_group_name_Hall '-P 2ybc'
_symmetry_space_group_name_H-M 'P 1 21/c 1'
_atom_sites_solution_hydrogens geom
_audit_creation_date 2016-03-22T11:24:06-00:00
_audit_creation_method 'WinGX routine CIF_UPDATE'
_cell_angle_alpha 90
_cell_angle_beta 102.6786(13)
_cell_angle_gamma 90
_cell_formula_units_Z 4
_cell_length_a 18.8969(3)
_cell_length_b 11.72073(11)
_cell_length_c 16.07406(18)
_cell_measurement_reflns_used 10718
_cell_measurement_temperature 173(2)
_cell_measurement_theta_max 27.736
_cell_measurement_theta_min 2.042
_cell_volume 3473.36(8)
_computing_cell_refinement 'CrysAlisPro 1.171.38.41 (Rigaku OD, 2015)'
_computing_data_collection 'CrysAlisPro 1.171.38.41 (Rigaku OD, 2015)'
_computing_data_reduction 'CrysAlisPro 1.171.38.41 (Rigaku OD, 2015)'
_computing_structure_refinement 'SHELXL-2014/7 (Sheldrick, 2014)'
_diffrn_ambient_environment N~2~
_diffrn_ambient_temperature 173(2)
_diffrn_detector 'CCD plate'
_diffrn_detector_area_resol_mean 16.0965
_diffrn_detector_type Eos
_diffrn_measured_fraction_theta_full 1
_diffrn_measured_fraction_theta_max 1
_diffrn_measurement_device 'four-circle diffractometer'
_diffrn_measurement_device_type 'SuperNova, Single source at offset, Eos'
_diffrn_measurement_method '\w scans'
_diffrn_orient_matrix_type 'CrysAlisPro convention (1999,Acta A55,543-557)'
_diffrn_orient_matrix_UB_11 -0.0384503
_diffrn_orient_matrix_UB_12 0.0027156
_diffrn_orient_matrix_UB_13 -0.0096356
_diffrn_orient_matrix_UB_21 0.0010861
_diffrn_orient_matrix_UB_22 0.0439986
_diffrn_orient_matrix_UB_23 -0.0299811
_diffrn_orient_matrix_UB_31 -0.001334
_diffrn_orient_matrix_UB_32 -0.041458
_diffrn_orient_matrix_UB_33 -0.032437
_diffrn_radiation_monochromator mirror
_diffrn_radiation_probe x-ray
_diffrn_radiation_type MoK\a
_diffrn_radiation_wavelength 0.71073
_diffrn_reflns_av_R_equivalents 0.045
_diffrn_reflns_av_unetI/netI 0.064
_diffrn_reflns_Laue_measured_fraction_full 1
_diffrn_reflns_Laue_measured_fraction_max 1
_diffrn_reflns_limit_h_max 23
_diffrn_reflns_limit_h_min -23
_diffrn_reflns_limit_k_max 14
_diffrn_reflns_limit_k_min -14
_diffrn_reflns_limit_l_max 20
_diffrn_reflns_limit_l_min -20
_diffrn_reflns_number 36607
_diffrn_reflns_point_group_measured_fraction_full 1
_diffrn_reflns_point_group_measured_fraction_max 1
_diffrn_reflns_theta_full 25.242
_diffrn_reflns_theta_max 26.369
_diffrn_reflns_theta_min 2.059
_diffrn_source 'micro-focus sealed X-ray tube'
_diffrn_source_type 'SuperNova (Mo) X-ray Source'
_exptl_absorpt_coefficient_mu 4.264
_exptl_absorpt_correction_T_max 0.933
_exptl_absorpt_correction_T_min 0.578
_exptl_absorpt_correction_type gaussian
_exptl_absorpt_process_details
;
        CrysAlisPro 1.171.38.41 (Rigaku Oxford Diffraction, 2015)
Numerical absorption correction based on gaussian integration over
                        a multifaceted crystal model
        Empirical absorption correction using spherical harmonics,
 implemented in SCALE3 ABSPACK scaling algorithm.
;
_exptl_crystal_colour yellow
_exptl_crystal_density_diffrn 1.713
_exptl_crystal_description plate
_exptl_crystal_F_000 1776
_exptl_crystal_size_max 0.172
_exptl_crystal_size_mid 0.116
_exptl_crystal_size_min 0.016
_refine_diff_density_max 1.22
_refine_diff_density_min -0.756
_refine_diff_density_rms 0.099
_refine_ls_extinction_method none
_refine_ls_goodness_of_fit_ref 1.05
_refine_ls_hydrogen_treatment constr
_refine_ls_matrix_type full
_refine_ls_number_parameters 470
_refine_ls_number_reflns 7093
_refine_ls_number_restraints 279
_refine_ls_restrained_S_all 1.064
_refine_ls_R_factor_all 0.0417
_refine_ls_R_factor_gt 0.0279
_refine_ls_shift/su_max 0.001
_refine_ls_shift/su_mean 0
_refine_ls_structure_factor_coef Fsqd
_refine_ls_weighting_details 'w=1/[\s^2^(Fo^2^)+(0.0224P)^2^+3.5407P] where P=(Fo^2^+2Fc^2^)/3'
_refine_ls_weighting_scheme calc
_refine_ls_wR_factor_gt 0.0559
_refine_ls_wR_factor_ref 0.0613
_reflns_Friedel_coverage 0
_reflns_number_gt 5780
_reflns_number_total 7093
_reflns_threshold_expression 'I > 2\s(I)'
_cod_data_source_file 4d.cif
_cod_data_source_block 16ma026c2_avu-141-fr33
_cod_original_sg_symbol_H-M 'P 21/c'
_cod_database_code 4089270

loop_
_symmetry_equiv_pos_as_xyz
'x, y, z'
'-x, y+1/2, -z+1/2'
'-x, -y, -z'
'x, -y-1/2, z-1/2'

loop_
_atom_site_label
_atom_site_type_symbol
_atom_site_fract_x
_atom_site_fract_y
_atom_site_fract_z
_atom_site_U_iso_or_equiv
_atom_site_adp_type
_atom_site_occupancy
_atom_site_site_symmetry_order
_atom_site_calc_flag
_atom_site_refinement_flags_posn
_atom_site_refinement_flags_adp
_atom_site_refinement_flags_occupancy
_atom_site_disorder_assembly
_atom_site_disorder_group
C1 C 0.2619(2) 0.4326(3) 0.2512(2) 0.0257(8) Uani 1 1 d . . . . .
C2 C 0.1913(2) 0.4603(3) 0.2561(2) 0.0249(8) Uani 1 1 d . . . . .
C3 C 0.0877(2) 0.5624(4) 0.1552(3) 0.0401(11) Uani 1 1 d . . . . .
H3A H 0.0875 0.6207 0.1114 0.06 Uiso 1 1 calc R U . . .
H3B H 0.0728 0.5968 0.2042 0.06 Uiso 1 1 calc R U . . .
H3C H 0.0537 0.5014 0.1316 0.06 Uiso 1 1 calc R U . . .
C4 C 0.3246(2) 0.4674(4) 0.1262(3) 0.0480(12) Uani 1 1 d . . . . .
H4A H 0.3118 0.4107 0.0797 0.058 Uiso 1 1 calc R U . . .
H4B H 0.3691 0.4405 0.1659 0.058 Uiso 1 1 calc R U . . .
C5 C 0.3393(3) 0.5781(5) 0.0899(4) 0.0725(17) Uani 1 1 d . . . . .
H5A H 0.2973 0.6008 0.0455 0.109 Uiso 1 1 calc R U . . .
H5B H 0.382 0.5712 0.0649 0.109 Uiso 1 1 calc R U . . .
H5C H 0.3485 0.636 0.135 0.109 Uiso 1 1 calc R U . . .
C6 C 0.14995(19) 0.4419(3) 0.3236(2) 0.0247(8) Uani 1 1 d . . . . .
H6A H 0.1262 0.5144 0.3334 0.03 Uiso 1 1 calc R U . . .
H6B H 0.1844 0.4215 0.3773 0.03 Uiso 1 1 calc R U . . .
C7 C 0.0919(2) 0.3483(3) 0.3026(2) 0.0291(9) Uani 1 1 d . . . . .
H7A H 0.0609 0.3627 0.2454 0.035 Uiso 1 1 calc R U . . .
H7B H 0.1158 0.2734 0.301 0.035 Uiso 1 1 calc R U . . .
C8 C 0.0443(2) 0.3441(3) 0.3683(2) 0.0309(9) Uani 1 1 d . . . . .
H8A H 0.0167 0.4162 0.3658 0.037 Uiso 1 1 calc R U . . .
H8B H 0.009 0.2809 0.3538 0.037 Uiso 1 1 calc R U . . .
C9 C 0.0882(2) 0.3271(3) 0.4571(2) 0.0287(9) Uani 1 1 d . . . . .
C10 C 0.1110(2) 0.4027(3) 0.5221(2) 0.0315(9) Uani 1 1 d . . . . .
H10 H 0.1013 0.4823 0.5218 0.038 Uiso 1 1 calc R U . . .
C11 C 0.1076(3) 0.1131(3) 0.4487(3) 0.0423(11) Uani 1 1 d . . . . .
H11A H 0.1481 0.0639 0.4756 0.063 Uiso 1 1 calc R U . . .
H11B H 0.1069 0.1209 0.3878 0.063 Uiso 1 1 calc R U . . .
H11C H 0.0619 0.0791 0.4557 0.063 Uiso 1 1 calc R U . . .
C12 C 0.1891(3) 0.3815(4) 0.6713(3) 0.0428(11) Uani 1 1 d . . . . .
H12A H 0.236 0.4153 0.6663 0.051 Uiso 1 1 calc R U . . .
H12B H 0.1996 0.3156 0.7106 0.051 Uiso 1 1 calc R U . . .
C13 C 0.1470(3) 0.4674(4) 0.7076(3) 0.0603(14) Uani 1 1 d . . . . .
H13A H 0.1431 0.5376 0.6737 0.09 Uiso 1 1 calc R U . . .
H13B H 0.1717 0.4839 0.7666 0.09 Uiso 1 1 calc R U . . .
H13C H 0.0984 0.4375 0.7064 0.09 Uiso 1 1 calc R U . . .
C14 C 0.4619(2) 0.3695(4) 0.4078(3) 0.0363(10) Uani 1 1 d . . . . .
C15 C 0.4200(2) 0.3514(3) 0.4685(2) 0.0321(9) Uani 1 1 d . . . . .
C16 C 0.3688(2) 0.4456(3) 0.4630(2) 0.0321(9) Uani 1 1 d . . . . .
C17 C 0.3829(2) 0.5226(3) 0.3986(3) 0.0376(10) Uani 1 1 d . . . . .
C18 C 0.4386(2) 0.4739(4) 0.3621(3) 0.0387(10) Uani 1 1 d . . . . .
C19 C 0.5203(2) 0.2920(5) 0.3912(3) 0.0574(14) Uani 1 1 d . . . . .
H19A H 0.5676 0.3197 0.4226 0.086 Uiso 1 1 calc R U . . .
H19B H 0.5194 0.2912 0.33 0.086 Uiso 1 1 calc R U . . .
H19C H 0.5122 0.2146 0.4102 0.086 Uiso 1 1 calc R U . . .
C20 C 0.4249(3) 0.2525(4) 0.5284(3) 0.0473(12) Uani 1 1 d . . . . .
H20A H 0.4333 0.1823 0.4989 0.071 Uiso 1 1 calc R U . . .
H20B H 0.3795 0.2458 0.548 0.071 Uiso 1 1 calc R U . . .
H20C H 0.4652 0.2647 0.5775 0.071 Uiso 1 1 calc R U . . .
C21 C 0.3175(2) 0.4611(4) 0.5208(3) 0.0479(12) Uani 1 1 d . . . . .
H21A H 0.3448 0.4812 0.578 0.072 Uiso 1 1 calc R U . . .
H21B H 0.2909 0.3899 0.5235 0.072 Uiso 1 1 calc R U . . .
H21C H 0.2831 0.5222 0.4988 0.072 Uiso 1 1 calc R U . . .
C22 C 0.3482(3) 0.6367(4) 0.3772(4) 0.0634(15) Uani 1 1 d . . . . .
H22A H 0.3775 0.6955 0.4121 0.095 Uiso 1 1 calc R U . . .
H22B H 0.2994 0.6362 0.3886 0.095 Uiso 1 1 calc R U . . .
H22C H 0.3451 0.6532 0.3167 0.095 Uiso 1 1 calc R U . . .
C23 C 0.4770(3) 0.5292(5) 0.2998(3) 0.0671(17) Uani 1 1 d . . . . .
H23A H 0.4475 0.5923 0.2709 0.101 Uiso 1 1 calc R U . . .
H23B H 0.4843 0.4727 0.2576 0.101 Uiso 1 1 calc R U . . .
H23C H 0.5241 0.5584 0.3305 0.101 Uiso 1 1 calc R U . . .
N1 N 0.16077(17) 0.5151(3) 0.1824(2) 0.0297(7) Uani 1 1 d . . . . .
N2 N 0.20492(18) 0.5241(3) 0.1299(2) 0.0329(8) Uani 1 1 d . . . . .
N3 N 0.26528(18) 0.4738(3) 0.17213(19) 0.0316(8) Uani 1 1 d . . . . .
N4 N 0.11641(18) 0.2253(3) 0.4889(2) 0.0324(8) Uani 1 1 d . . . . .
N5 N 0.15408(18) 0.2332(3) 0.5684(2) 0.0347(8) Uani 1 1 d . . . . .
N6 N 0.15012(18) 0.3413(3) 0.5867(2) 0.0330(8) Uani 1 1 d . . . . .
Ir1 Ir 0.34573(2) 0.36320(2) 0.34066(2) 0.02536(5) Uani 1 1 d . . . . .
Cl1 Cl 0.36892(6) 0.22966(9) 0.23555(6) 0.0398(2) Uani 1 1 d . . . . .
Cl2 Cl 0.26410(5) 0.22092(8) 0.37899(6) 0.0317(2) Uani 1 1 d . . . . .
C25 C 0.3485(3) 0.9676(5) 0.3334(3) 0.0688(16) Uani 1 1 d . . . . .
H25A H 0.3401 1.049 0.3178 0.083 Uiso 1 1 calc R U . . .
H25B H 0.3136 0.9456 0.3684 0.083 Uiso 1 1 calc R U . . .
Cl3 Cl 0.33181(11) 0.88536(12) 0.24017(10) 0.0839(5) Uani 1 1 d . . . . .
Cl4 Cl 0.43640(9) 0.95204(14) 0.39444(10) 0.0813(5) Uani 1 1 d . . . . .
S1A S 0.0560(4) 0.7728(7) 0.9265(5) 0.0359(10) Uani 0.603(10) 1 d D U P A 1
O1A O 0.0206(10) 0.8521(14) 0.8654(10) 0.066(3) Uani 0.603(10) 1 d D U P A 1
O2A O 0.0158(8) 0.6782(9) 0.9456(8) 0.052(2) Uani 0.603(10) 1 d D U P A 1
O3A O 0.0997(7) 0.8313(10) 0.9981(8) 0.088(3) Uani 0.603(10) 1 d D U P A 1
C24A C 0.1238(5) 0.7042(8) 0.8790(6) 0.0511(18) Uani 0.603(10) 1 d D U P A 1
F1A F 0.1648(4) 0.7776(6) 0.8467(7) 0.085(3) Uani 0.603(10) 1 d D U P A 1
F2A F 0.0920(4) 0.6353(8) 0.8137(4) 0.088(2) Uani 0.603(10) 1 d D U P A 1
F3A F 0.1681(9) 0.6426(12) 0.9369(10) 0.081(4) Uani 0.603(10) 1 d D U P A 1
S1B S 0.0565(7) 0.7593(12) 0.9271(9) 0.049(2) Uani 0.397(10) 1 d D U P A 2
O1B O 0.0231(16) 0.830(2) 0.8582(16) 0.073(5) Uani 0.397(10) 1 d D U P A 2
O2B O 0.0181(11) 0.6551(15) 0.9256(13) 0.057(4) Uani 0.397(10) 1 d D U P A 2
O3B O 0.0799(10) 0.8056(16) 1.0119(10) 0.070(4) Uani 0.397(10) 1 d D U P A 2
C24B C 0.1400(8) 0.7226(12) 0.8985(10) 0.058(2) Uani 0.397(10) 1 d D U P A 2
F1B F 0.1865(5) 0.8075(8) 0.9130(10) 0.077(3) Uani 0.397(10) 1 d D U P A 2
F2B F 0.1218(8) 0.7055(13) 0.8128(7) 0.095(3) Uani 0.397(10) 1 d D U P A 2
F3B F 0.1703(14) 0.6252(16) 0.9260(14) 0.064(3) Uani 0.397(10) 1 d D U P A 2

loop_
_atom_site_aniso_label
_atom_site_aniso_U_11
_atom_site_aniso_U_22
_atom_site_aniso_U_33
_atom_site_aniso_U_23
_atom_site_aniso_U_13
_atom_site_aniso_U_12
C1 0.029(2) 0.028(2) 0.0216(18) 0.0003(15) 0.0097(16) -0.0027(16)
C2 0.026(2) 0.0236(19) 0.0232(19) 0.0003(15) 0.0023(16) 0.0029(16)
C3 0.033(2) 0.045(3) 0.041(2) 0.011(2) 0.004(2) 0.014(2)
C4 0.039(3) 0.068(3) 0.043(3) 0.016(2) 0.021(2) 0.009(2)
C5 0.051(3) 0.091(4) 0.084(4) 0.038(3) 0.032(3) 0.001(3)
C6 0.022(2) 0.027(2) 0.0258(19) 0.0000(15) 0.0067(16) 0.0024(15)
C7 0.025(2) 0.034(2) 0.0261(19) 0.0006(16) 0.0015(16) -0.0036(17)
C8 0.020(2) 0.038(2) 0.034(2) 0.0020(17) 0.0050(17) -0.0020(17)
C9 0.021(2) 0.033(2) 0.034(2) 0.0062(17) 0.0105(17) 0.0004(16)
C10 0.033(2) 0.030(2) 0.033(2) 0.0038(17) 0.0099(18) -0.0004(18)
C11 0.047(3) 0.030(2) 0.046(3) -0.0051(19) 0.004(2) -0.003(2)
C12 0.044(3) 0.052(3) 0.030(2) -0.004(2) 0.002(2) -0.004(2)
C13 0.063(4) 0.065(3) 0.048(3) -0.018(3) 0.001(3) 0.007(3)
C14 0.025(2) 0.048(3) 0.033(2) -0.003(2) 0.0023(17) -0.002(2)
C15 0.029(2) 0.038(2) 0.027(2) 0.0014(17) 0.0005(17) 0.0008(18)
C16 0.027(2) 0.039(2) 0.030(2) -0.0081(17) 0.0044(17) -0.0029(18)
C17 0.036(3) 0.033(2) 0.038(2) -0.0023(18) -0.004(2) -0.0011(19)
C18 0.035(2) 0.052(3) 0.029(2) 0.0008(19) 0.0062(19) -0.016(2)
C19 0.030(3) 0.088(4) 0.054(3) -0.013(3) 0.009(2) 0.007(3)
C20 0.049(3) 0.050(3) 0.039(3) 0.012(2) 0.000(2) 0.001(2)
C21 0.040(3) 0.069(3) 0.035(2) -0.019(2) 0.010(2) 0.001(2)
C22 0.072(4) 0.035(3) 0.071(3) -0.002(2) -0.013(3) 0.004(3)
C23 0.056(3) 0.096(4) 0.049(3) 0.016(3) 0.010(3) -0.037(3)
N1 0.0282(18) 0.0293(18) 0.0316(18) 0.0032(14) 0.0061(15) 0.0058(14)
N2 0.032(2) 0.036(2) 0.0314(18) 0.0102(15) 0.0072(16) 0.0050(15)
N3 0.0308(19) 0.0373(19) 0.0282(17) 0.0052(14) 0.0096(15) 0.0028(15)
N4 0.0316(19) 0.0309(19) 0.0346(19) 0.0029(15) 0.0067(15) -0.0007(15)
N5 0.036(2) 0.034(2) 0.0326(19) 0.0040(15) 0.0042(16) 0.0002(16)
N6 0.038(2) 0.033(2) 0.0283(18) 0.0008(14) 0.0072(15) 0.0000(15)
Ir1 0.02294(8) 0.03021(9) 0.02353(8) 0.00170(7) 0.00641(6) 0.00123(7)
Cl1 0.0384(6) 0.0476(6) 0.0353(5) -0.0080(5) 0.0121(5) 0.0061(5)
Cl2 0.0298(5) 0.0306(5) 0.0354(5) 0.0037(4) 0.0088(4) -0.0004(4)
C25 0.069(4) 0.078(4) 0.062(3) 0.009(3) 0.019(3) 0.040(3)
Cl3 0.1247(15) 0.0613(9) 0.0675(9) 0.0143(7) 0.0250(10) 0.0210(9)
Cl4 0.0788(11) 0.0852(11) 0.0800(10) 0.0236(8) 0.0178(9) 0.0217(9)
S1A 0.0382(18) 0.0203(16) 0.0552(19) -0.0026(14) 0.0231(16) -0.0021(13)
O1A 0.052(5) 0.049(6) 0.105(6) 0.030(4) 0.037(4) 0.026(4)
O2A 0.069(4) 0.027(4) 0.074(6) -0.006(4) 0.049(4) -0.009(4)
O3A 0.098(8) 0.054(6) 0.107(6) -0.041(5) 0.013(5) -0.025(5)
C24A 0.046(4) 0.040(4) 0.072(4) 0.019(3) 0.023(3) 0.006(3)
F1A 0.059(4) 0.069(4) 0.147(7) 0.051(5) 0.064(5) 0.012(3)
F2A 0.092(5) 0.106(6) 0.073(4) -0.033(4) 0.033(3) 0.014(4)
F3A 0.061(5) 0.048(6) 0.131(7) 0.036(5) 0.014(5) 0.030(4)
S1B 0.043(3) 0.038(4) 0.066(3) 0.007(3) 0.010(3) 0.000(3)
O1B 0.055(8) 0.062(9) 0.100(8) 0.033(7) 0.014(7) 0.013(7)
O2B 0.053(6) 0.038(7) 0.081(9) -0.013(6) 0.016(6) -0.011(5)
O3B 0.074(8) 0.063(8) 0.076(6) -0.025(6) 0.022(5) -0.024(6)
C24B 0.053(4) 0.044(4) 0.082(4) 0.017(4) 0.027(4) 0.007(4)
F1B 0.040(5) 0.054(5) 0.143(8) 0.034(5) 0.034(5) 0.000(3)
F2B 0.120(8) 0.100(8) 0.080(5) -0.004(6) 0.052(6) 0.024(6)
F3B 0.068(7) 0.033(6) 0.097(7) 0.005(5) 0.032(6) 0.017(5)

loop_
_atom_type_symbol
_atom_type_description
_atom_type_scat_dispersion_real
_atom_type_scat_dispersion_imag
_atom_type_scat_source
C C 0.0033 0.0016 'International Tables Vol C Tables 4.2.6.8 and 6.1.1.4'
H H 0 0 'International Tables Vol C Tables 4.2.6.8 and 6.1.1.4'
Cl Cl 0.1484 0.1585 'International Tables Vol C Tables 4.2.6.8 and 6.1.1.4'
F F 0.0171 0.0103 'International Tables Vol C Tables 4.2.6.8 and 6.1.1.4'
Ir Ir -1.4442 7.9887 'International Tables Vol C Tables 4.2.6.8 and 6.1.1.4'
N N 0.0061 0.0033 'International Tables Vol C Tables 4.2.6.8 and 6.1.1.4'
O O 0.0106 0.006 'International Tables Vol C Tables 4.2.6.8 and 6.1.1.4'
S S 0.1246 0.1234 'International Tables Vol C Tables 4.2.6.8 and 6.1.1.4'

loop_
_geom_angle_atom_site_label_1
_geom_angle_atom_site_label_2
_geom_angle_atom_site_label_3
_geom_angle
N3 C1 C2 102.1(3)
N3 C1 Ir1 126.8(3)
C2 C1 Ir1 130.8(3)
N1 C2 C1 106.9(3)
N1 C2 C6 120.9(3)
C1 C2 C6 132.2(3)
N1 C3 H3A 109.5
N1 C3 H3B 109.5
H3A C3 H3B 109.5
N1 C3 H3C 109.5
H3A C3 H3C 109.5
H3B C3 H3C 109.5
N3 C4 C5 112.6(4)
N3 C4 H4A 109.1
C5 C4 H4A 109.1
N3 C4 H4B 109.1
C5 C4 H4B 109.1
H4A C4 H4B 107.8
C4 C5 H5A 109.5
C4 C5 H5B 109.5
H5A C5 H5B 109.5
C4 C5 H5C 109.5
H5A C5 H5C 109.5
H5B C5 H5C 109.5
C2 C6 C7 114.1(3)
C2 C6 H6A 108.7
C7 C6 H6A 108.7
C2 C6 H6B 108.7
C7 C6 H6B 108.7
H6A C6 H6B 107.6
C8 C7 C6 111.7(3)
C8 C7 H7A 109.3
C6 C7 H7A 109.3
C8 C7 H7B 109.3
C6 C7 H7B 109.3
H7A C7 H7B 107.9
C9 C8 C7 112.1(3)
C9 C8 H8A 109.2
C7 C8 H8A 109.2
C9 C8 H8B 109.2
C7 C8 H8B 109.2
H8A C8 H8B 107.9
N4 C9 C10 104.5(3)
N4 C9 C8 124.3(3)
C10 C9 C8 131.2(4)
N6 C10 C9 105.7(4)
N6 C10 H10 127.1
C9 C10 H10 127.1
N4 C11 H11A 109.5
N4 C11 H11B 109.5
H11A C11 H11B 109.5
N4 C11 H11C 109.5
H11A C11 H11C 109.5
H11B C11 H11C 109.5
N6 C12 C13 112.2(4)
N6 C12 H12A 109.2
C13 C12 H12A 109.2
N6 C12 H12B 109.2
C13 C12 H12B 109.2
H12A C12 H12B 107.9
C12 C13 H13A 109.5
C12 C13 H13B 109.5
H13A C13 H13B 109.5
C12 C13 H13C 109.5
H13A C13 H13C 109.5
H13B C13 H13C 109.5
C15 C14 C18 109.0(4)
C15 C14 C19 125.7(4)
C18 C14 C19 125.3(4)
C15 C14 Ir1 71.7(2)
C18 C14 Ir1 67.9(2)
C19 C14 Ir1 125.5(3)
C14 C15 C16 108.2(3)
C14 C15 C20 126.9(4)
C16 C15 C20 125.0(4)
C14 C15 Ir1 71.6(2)
C16 C15 Ir1 67.7(2)
C20 C15 Ir1 125.4(3)
C17 C16 C15 107.1(3)
C17 C16 C21 128.1(4)
C15 C16 C21 124.5(4)
C17 C16 Ir1 69.9(2)
C15 C16 Ir1 73.4(2)
C21 C16 Ir1 126.6(3)
C18 C17 C16 108.2(4)
C18 C17 C22 125.8(4)
C16 C17 C22 125.9(4)
C18 C17 Ir1 70.9(2)
C16 C17 Ir1 70.7(2)
C22 C17 Ir1 126.6(3)
C17 C18 C14 107.4(4)
C17 C18 C23 127.3(4)
C14 C18 C23 124.3(4)
C17 C18 Ir1 70.0(2)
C14 C18 Ir1 73.6(2)
C23 C18 Ir1 130.4(3)
C14 C19 H19A 109.5
C14 C19 H19B 109.5
H19A C19 H19B 109.5
C14 C19 H19C 109.5
H19A C19 H19C 109.5
H19B C19 H19C 109.5
C15 C20 H20A 109.5
C15 C20 H20B 109.5
H20A C20 H20B 109.5
C15 C20 H20C 109.5
H20A C20 H20C 109.5
H20B C20 H20C 109.5
C16 C21 H21A 109.5
C16 C21 H21B 109.5
H21A C21 H21B 109.5
C16 C21 H21C 109.5
H21A C21 H21C 109.5
H21B C21 H21C 109.5
C17 C22 H22A 109.5
C17 C22 H22B 109.5
H22A C22 H22B 109.5
C17 C22 H22C 109.5
H22A C22 H22C 109.5
H22B C22 H22C 109.5
C18 C23 H23A 109.5
C18 C23 H23B 109.5
H23A C23 H23B 109.5
C18 C23 H23C 109.5
H23A C23 H23C 109.5
H23B C23 H23C 109.5
N2 N1 C2 112.9(3)
N2 N1 C3 117.9(3)
C2 N1 C3 129.2(3)
N1 N2 N3 103.3(3)
N2 N3 C1 114.8(3)
N2 N3 C4 115.4(3)
C1 N3 C4 129.8(3)
N5 N4 C9 112.6(3)
N5 N4 C11 118.5(3)
C9 N4 C11 128.9(3)
N6 N5 N4 104.0(3)
N5 N6 C10 113.2(3)
N5 N6 C12 118.4(3)
C10 N6 C12 128.3(3)
C1 Ir1 C17 95.05(15)
C1 Ir1 C16 115.60(15)
C17 Ir1 C16 39.31(15)
C1 Ir1 C18 110.47(15)
C17 Ir1 C18 39.04(16)
C16 Ir1 C18 65.60(15)
C1 Ir1 C14 148.42(15)
C17 Ir1 C14 64.21(16)
C16 Ir1 C14 63.95(15)
C18 Ir1 C14 38.56(15)
C1 Ir1 C15 154.50(14)
C17 Ir1 C15 64.59(15)
C16 Ir1 C15 38.90(14)
C18 Ir1 C15 64.00(15)
C14 Ir1 C15 36.72(14)
C1 Ir1 Cl1 89.85(10)
C17 Ir1 Cl1 141.26(13)
C16 Ir1 Cl1 154.33(11)
C18 Ir1 Cl1 103.71(12)
C14 Ir1 Cl1 92.84(11)
C15 Ir1 Cl1 115.60(11)
C1 Ir1 Cl2 90.80(10)
C17 Ir1 Cl2 130.74(12)
C16 Ir1 Cl2 95.08(11)
C18 Ir1 Cl2 155.68(11)
C14 Ir1 Cl2 120.75(11)
C15 Ir1 Cl2 91.72(11)
Cl1 Ir1 Cl2 87.45(4)
Cl4 C25 Cl3 113.2(3)
Cl4 C25 H25A 108.9
Cl3 C25 H25A 108.9
Cl4 C25 H25B 108.9
Cl3 C25 H25B 108.9
H25A C25 H25B 107.7
O1A S1A O2A 118.1(10)
O1A S1A O3A 110.3(9)
O2A S1A O3A 116.3(7)
O1A S1A C24A 105.6(8)
O2A S1A C24A 101.9(6)
O3A S1A C24A 102.4(7)
F3A C24A F1A 107.0(11)
F3A C24A F2A 108.9(10)
F1A C24A F2A 106.2(8)
F3A C24A S1A 110.0(9)
F1A C24A S1A 113.7(7)
F2A C24A S1A 110.9(6)
O1B S1B O2B 110.8(14)
O1B S1B O3B 120.5(14)
O2B S1B O3B 112.9(11)
O1B S1B C24B 102.0(13)
O2B S1B C24B 105.4(11)
O3B S1B C24B 103.2(11)
F3B C24B F1B 112.0(15)
F3B C24B F2B 102.0(14)
F1B C24B F2B 107.6(12)
F3B C24B S1B 117.8(14)
F1B C24B S1B 111.5(10)
F2B C24B S1B 104.7(11)

loop_
_geom_bond_atom_site_label_1
_geom_bond_atom_site_label_2
_geom_bond_distance
C1 N3 1.375(4)
C1 C2 1.391(5)
C1 Ir1 2.059(4)
C2 N1 1.359(4)
C2 C6 1.486(5)
C3 N1 1.464(5)
C3 H3A 0.98
C3 H3B 0.98
C3 H3C 0.98
C4 N3 1.472(5)
C4 C5 1.475(6)
C4 H4A 0.99
C4 H4B 0.99
C5 H5A 0.98
C5 H5B 0.98
C5 H5C 0.98
C6 C7 1.536(5)
C6 H6A 0.99
C6 H6B 0.99
C7 C8 1.530(5)
C7 H7A 0.99
C7 H7B 0.99
C8 C9 1.498(5)
C8 H8A 0.99
C8 H8B 0.99
C9 N4 1.361(5)
C9 C10 1.366(5)
C10 N6 1.344(5)
C10 H10 0.95
C11 N4 1.458(5)
C11 H11A 0.98
C11 H11B 0.98
C11 H11C 0.98
C12 N6 1.474(5)
C12 C13 1.480(6)
C12 H12A 0.99
C12 H12B 0.99
C13 H13A 0.98
C13 H13B 0.98
C13 H13C 0.98
C14 C15 1.401(6)
C14 C18 1.445(6)
C14 C19 1.498(6)
C14 Ir1 2.224(4)
C15 C16 1.458(5)
C15 C20 1.496(5)
C15 Ir1 2.224(4)
C16 C17 1.441(6)
C16 C21 1.494(5)
C16 Ir1 2.147(4)
C17 C18 1.432(6)
C17 C22 1.496(6)
C17 Ir1 2.136(4)
C18 C23 1.506(6)
C18 Ir1 2.148(4)
C19 H19A 0.98
C19 H19B 0.98
C19 H19C 0.98
C20 H20A 0.98
C20 H20B 0.98
C20 H20C 0.98
C21 H21A 0.98
C21 H21B 0.98
C21 H21C 0.98
C22 H22A 0.98
C22 H22B 0.98
C22 H22C 0.98
C23 H23A 0.98
C23 H23B 0.98
C23 H23C 0.98
N1 N2 1.315(4)
N2 N3 1.330(4)
N4 N5 1.323(4)
N5 N6 1.306(4)
Ir1 Cl1 2.4128(10)
Ir1 Cl2 2.4408(9)
C25 Cl4 1.743(5)
C25 Cl3 1.752(5)
C25 H25A 0.99
C25 H25B 0.99
S1A O1A 1.410(8)
S1A O2A 1.415(8)
S1A O3A 1.435(8)
S1A C24A 1.817(9)
C24A F3A 1.322(10)
C24A F1A 1.337(9)
C24A F2A 1.356(10)
S1B O1B 1.417(12)
S1B O2B 1.419(12)
S1B O3B 1.444(12)
S1B C24B 1.790(12)
C24B F3B 1.309(14)
C24B F1B 1.315(13)
C24B F2B 1.360(15)

loop_
_geom_torsion_atom_site_label_1
_geom_torsion_atom_site_label_2
_geom_torsion_atom_site_label_3
_geom_torsion_atom_site_label_4
_geom_torsion
N3 C1 C2 N1 -0.9(4)
Ir1 C1 C2 N1 173.5(3)
N3 C1 C2 C6 -179.9(4)
Ir1 C1 C2 C6 -5.6(6)
N1 C2 C6 C7 74.4(4)
C1 C2 C6 C7 -106.7(5)
C2 C6 C7 C8 -172.3(3)
C6 C7 C8 C9 -56.7(4)
C7 C8 C9 N4 -77.6(5)
C7 C8 C9 C10 100.4(5)
N4 C9 C10 N6 -0.2(4)
C8 C9 C10 N6 -178.5(4)
C18 C14 C15 C16 -0.2(4)
C19 C14 C15 C16 -179.0(4)
Ir1 C14 C15 C16 -58.0(3)
C18 C14 C15 C20 178.7(4)
C19 C14 C15 C20 -0.1(7)
Ir1 C14 C15 C20 121.0(4)
C18 C14 C15 Ir1 57.7(3)
C19 C14 C15 Ir1 -121.1(4)
C14 C15 C16 C17 -1.8(4)
C20 C15 C16 C17 179.2(4)
Ir1 C15 C16 C17 -62.2(3)
C14 C15 C16 C21 -176.2(4)
C20 C15 C16 C21 4.8(6)
Ir1 C15 C16 C21 123.3(4)
C14 C15 C16 Ir1 60.4(3)
C20 C15 C16 Ir1 -118.5(4)
C15 C16 C17 C18 3.2(4)
C21 C16 C17 C18 177.3(4)
Ir1 C16 C17 C18 -61.4(3)
C15 C16 C17 C22 -173.7(4)
C21 C16 C17 C22 0.5(7)
Ir1 C16 C17 C22 121.8(4)
C15 C16 C17 Ir1 64.5(3)
C21 C16 C17 Ir1 -121.3(4)
C16 C17 C18 C14 -3.3(4)
C22 C17 C18 C14 173.5(4)
Ir1 C17 C18 C14 -64.6(3)
C16 C17 C18 C23 -172.5(4)
C22 C17 C18 C23 4.3(7)
Ir1 C17 C18 C23 126.2(4)
C16 C17 C18 Ir1 61.2(3)
C22 C17 C18 Ir1 -121.9(4)
C15 C14 C18 C17 2.2(5)
C19 C14 C18 C17 -179.0(4)
Ir1 C14 C18 C17 62.2(3)
C15 C14 C18 C23 171.8(4)
C19 C14 C18 C23 -9.3(7)
Ir1 C14 C18 C23 -128.1(4)
C15 C14 C18 Ir1 -60.0(3)
C19 C14 C18 Ir1 118.8(4)
C1 C2 N1 N2 0.8(4)
C6 C2 N1 N2 179.9(3)
C1 C2 N1 C3 -179.8(4)
C6 C2 N1 C3 -0.7(6)
C2 N1 N2 N3 -0.3(4)
C3 N1 N2 N3 -179.8(3)
N1 N2 N3 C1 -0.3(4)
N1 N2 N3 C4 177.8(3)
C2 C1 N3 N2 0.7(4)
Ir1 C1 N3 N2 -173.9(3)
C2 C1 N3 C4 -177.0(4)
Ir1 C1 N3 C4 8.4(6)
C5 C4 N3 N2 49.6(5)
C5 C4 N3 C1 -132.7(5)
C10 C9 N4 N5 0.5(4)
C8 C9 N4 N5 178.9(3)
C10 C9 N4 C11 177.6(4)
C8 C9 N4 C11 -4.0(6)
C9 N4 N5 N6 -0.5(4)
C11 N4 N5 N6 -177.9(3)
N4 N5 N6 C10 0.4(4)
N4 N5 N6 C12 -177.9(3)
C9 C10 N6 N5 -0.1(5)
C9 C10 N6 C12 177.9(4)
C13 C12 N6 N5 -140.8(4)
C13 C12 N6 C10 41.3(6)
O1A S1A C24A F3A 169.3(13)
O2A S1A C24A F3A -66.8(13)
O3A S1A C24A F3A 53.8(12)
O1A S1A C24A F1A 49.4(12)
O2A S1A C24A F1A 173.3(10)
O3A S1A C24A F1A -66.1(10)
O1A S1A C24A F2A -70.2(11)
O2A S1A C24A F2A 53.8(10)
O3A S1A C24A F2A 174.4(8)
O1B S1B C24B F3B -152(2)
O2B S1B C24B F3B -37(2)
O3B S1B C24B F3B 82.1(19)
O1B S1B C24B F1B 76.2(17)
O2B S1B C24B F1B -168.0(14)
O3B S1B C24B F1B -49.4(15)
O1B S1B C24B F2B -39.8(16)
O2B S1B C24B F2B 75.9(14)
O3B S1B C24B F2B -165.4(13)
